data_4062712
loop_
_publ_author_name
'Kajiwara, Takashi'
'Takeda, Nobuhiro'
'Sasamori, Takahiro'
'Tokitoh, Norihiro'

_publ_section_title
;
 Insertion of an Overcrowded Silylene into Hydro- and Haloboranes:
 A Novel Synthesis of Silylborane Derivatives and Their Properties
;
_journal_coden_ASTM ORGND7
_journal_issue 20
_journal_name_full Organometallics
_journal_page_first 4723
_journal_page_last 4734
_journal_paper_doi 10.1021/om049558w
_journal_volume 23
_journal_year 2004
_chemical_formula_moiety 'C42 H82 B Cl O2 Si7 '
_chemical_formula_sum 'C42 H82 B Cl O2 Si7'
_chemical_formula_weight 861.97
_space_group_IT_number 2
_space_group_name_Hall '-P 1'
_space_group_name_H-M_alt 'P -1'
_symmetry_cell_setting triclinic
_symmetry_Int_Tables_number 2
_symmetry_space_group_name_Hall '-P 1'
_symmetry_space_group_name_H-M 'P -1'
_cell_angle_alpha 99.905(12)
_cell_angle_beta 92.269(11)
_cell_angle_gamma 108.236(13)
_cell_formula_units_Z 2
_cell_length_a 9.199(7)
_cell_length_b 12.808(10)
_cell_length_c 23.663(17)
_cell_measurement_temperature 103(2)
_cell_volume 2595(3)
_diffrn_ambient_temperature 103(2)
_exptl_crystal_density_diffrn 1.103
_cod_depositor_comments
;
 Updated bibliographic information.

 Antanas Vaitkus,
 2019-10-02
;
_cod_database_code 4062712

loop_
_symmetry_equiv_pos_as_xyz
'x, y, z'
'-x, -y, -z'

loop_
_atom_site_label
_atom_site_type_symbol
_atom_site_fract_x
_atom_site_fract_y
_atom_site_fract_z
_atom_site_U_iso_or_equiv
_atom_site_adp_type
_atom_site_occupancy
_atom_site_symmetry_multiplicity
_atom_site_calc_flag
_atom_site_refinement_flags
_atom_site_disorder_assembly
_atom_site_disorder_group
Si1 Si 0.9116(2) 0.33040(16) 0.83451(8) 0.0284(5) Uani 1 1 d . . .
Cl1 Cl 1.1447(2) 0.35910(17) 0.85658(9) 0.0475(6) Uani 1 1 d . . .
B1 B 0.8267(10) 0.2003(7) 0.8745(3) 0.0310(19) Uani 1 1 d . . .
O1 O 0.6900(8) 0.1111(5) 0.8618(3) 0.069(2) Uani 1 1 d . . .
C1 C 0.6526(12) 0.0681(8) 0.9156(4) 0.064(3) Uani 1 1 d . . .
C2 C 0.8128(12) 0.0976(8) 0.9453(4) 0.065(3) Uani 1 1 d . . .
O2 O 0.8956(7) 0.2015(5) 0.9261(3) 0.0630(18) Uani 1 1 d . . .
C3 C 0.5532(13) 0.1306(9) 0.9456(5) 0.080(3) Uani 1 1 d . . .
H1 H 0.6109 0.2110 0.9550 0.120 Uiso 1 1 calc R . .
H2 H 0.5239 0.1034 0.9811 0.120 Uiso 1 1 calc R . .
H3 H 0.4603 0.1180 0.9200 0.120 Uiso 1 1 calc R . .
C4 C 0.5660(15) -0.0569(8) 0.8991(4) 0.094(4) Uani 1 1 d . . .
H4 H 0.4656 -0.0689 0.8787 0.141 Uiso 1 1 calc R . .
H5 H 0.5513 -0.0889 0.9340 0.141 Uiso 1 1 calc R . .
H6 H 0.6253 -0.0933 0.8739 0.141 Uiso 1 1 calc R . .
C5 C 0.8214(13) 0.1247(8) 1.0110(4) 0.072(3) Uani 1 1 d . . .
H7 H 0.9283 0.1444 1.0273 0.109 Uiso 1 1 calc R . .
H8 H 0.7575 0.0591 1.0250 0.109 Uiso 1 1 calc R . .
H9 H 0.7837 0.1879 1.0230 0.109 Uiso 1 1 calc R . .
C6 C 0.8999(14) 0.0169(8) 0.9249(5) 0.081(3) Uani 1 1 d . . .
H10 H 0.8895 -0.0007 0.8827 0.121 Uiso 1 1 calc R . .
H11 H 0.8573 -0.0522 0.9397 0.121 Uiso 1 1 calc R . .
H12 H 1.0089 0.0517 0.9392 0.121 Uiso 1 1 calc R . .
C7 C 0.8338(8) 0.4377(5) 0.8768(3) 0.0283(16) Uani 1 1 d . . .
C8 C 0.6780(9) 0.4158(6) 0.8687(3) 0.0348(18) Uani 1 1 d . . .
C9 C 0.6039(9) 0.4822(6) 0.9016(3) 0.042(2) Uani 1 1 d . . .
H13 H 0.4956 0.4642 0.8949 0.051 Uiso 1 1 calc R . .
C10 C 0.6857(10) 0.5735(6) 0.9438(4) 0.046(2) Uani 1 1 d . . .
C11 C 0.8410(10) 0.5958(7) 0.9531(3) 0.045(2) Uani 1 1 d . . .
H14 H 0.8982 0.6584 0.9819 0.054 Uiso 1 1 calc R . .
C12 C 0.9199(9) 0.5305(7) 0.9220(3) 0.0413(19) Uani 1 1 d . . .
C13 C 0.5791(8) 0.3203(6) 0.8229(3) 0.0371(18) Uani 1 1 d . . .
H15 H 0.6062 0.3352 0.7848 0.056 Uiso 1 1 calc R . .
H16 H 0.4706 0.3131 0.8260 0.056 Uiso 1 1 calc R . .
H17 H 0.5960 0.2506 0.8282 0.056 Uiso 1 1 calc R . .
C14 C 0.6042(11) 0.6481(7) 0.9780(4) 0.059(3) Uani 1 1 d . . .
H18 H 0.6535 0.6748 1.0176 0.089 Uiso 1 1 calc R . .
H19 H 0.4958 0.6047 0.9785 0.089 Uiso 1 1 calc R . .
H20 H 0.6114 0.7124 0.9598 0.089 Uiso 1 1 calc R . .
C15 C 1.0907(9) 0.5610(6) 0.9403(3) 0.044(2) Uani 1 1 d . . .
H21 H 1.1202 0.6216 0.9743 0.066 Uiso 1 1 calc R . .
H22 H 1.1498 0.5858 0.9087 0.066 Uiso 1 1 calc R . .
H23 H 1.1121 0.4953 0.9496 0.066 Uiso 1 1 calc R . .
C16 C 0.8910(7) 0.3245(5) 0.7537(3) 0.0195(14) Uani 1 1 d . . .
C17 C 0.8043(7) 0.2273(5) 0.7124(3) 0.0227(15) Uani 1 1 d . . .
C18 C 0.7978(7) 0.2298(5) 0.6540(3) 0.0223(14) Uani 1 1 d . . .
H24 H 0.7387 0.1638 0.6277 0.027 Uiso 1 1 calc R . .
C19 C 0.8746(7) 0.3252(5) 0.6321(3) 0.0246(15) Uani 1 1 d . . .
C20 C 0.9606(7) 0.4197(5) 0.6731(3) 0.0240(15) Uani 1 1 d . . .
H25 H 1.0159 0.4856 0.6599 0.029 Uiso 1 1 calc R . .
C21 C 0.9689(7) 0.4218(5) 0.7320(3) 0.0224(14) Uani 1 1 d . . .
C22 C 0.7185(7) 0.1152(5) 0.7284(3) 0.0216(14) Uani 1 1 d . . .
H26 H 0.7167 0.1337 0.7711 0.026 Uiso 1 1 calc R . .
Si2 Si 0.5089(2) 0.05229(16) 0.69979(9) 0.0317(5) Uani 1 1 d . . .
Si3 Si 0.8363(2) 0.01794(17) 0.71829(10) 0.0367(5) Uani 1 1 d . . .
C23 C 0.4211(8) 0.1581(6) 0.6856(3) 0.0392(19) Uani 1 1 d . . .
H27 H 0.4876 0.2081 0.6632 0.059 Uiso 1 1 calc R . .
H28 H 0.4091 0.2020 0.7222 0.059 Uiso 1 1 calc R . .
H29 H 0.3200 0.1203 0.6637 0.059 Uiso 1 1 calc R . .
C24 C 0.4032(8) -0.0207(6) 0.7551(3) 0.0375(18) Uani 1 1 d . . .
H30 H 0.4083 0.0345 0.7901 0.056 Uiso 1 1 calc R . .
H31 H 0.4503 -0.0753 0.7644 0.056 Uiso 1 1 calc R . .
H32 H 0.2954 -0.0594 0.7400 0.056 Uiso 1 1 calc R . .
C25 C 0.4737(10) -0.0559(7) 0.6327(4) 0.048(2) Uani 1 1 d . . .
H33 H 0.3656 -0.0786 0.6173 0.072 Uiso 1 1 calc R . .
H34 H 0.4974 -0.1213 0.6414 0.072 Uiso 1 1 calc R . .
H35 H 0.5396 -0.0249 0.6040 0.072 Uiso 1 1 calc R . .
C26 C 1.0288(9) 0.0875(7) 0.7607(4) 0.053(2) Uani 1 1 d . . .
H36 H 1.0150 0.1065 0.8016 0.080 Uiso 1 1 calc R . .
H37 H 1.0828 0.1560 0.7469 0.080 Uiso 1 1 calc R . .
H38 H 1.0894 0.0364 0.7557 0.080 Uiso 1 1 calc R . .
C27 C 0.7368(9) -0.1112(6) 0.7457(4) 0.042(2) Uani 1 1 d . . .
H39 H 0.6437 -0.1552 0.7199 0.063 Uiso 1 1 calc R . .
H40 H 0.7086 -0.0905 0.7845 0.063 Uiso 1 1 calc R . .
H41 H 0.8056 -0.1559 0.7469 0.063 Uiso 1 1 calc R . .
C28 C 0.8765(11) -0.0218(7) 0.6423(4) 0.056(2) Uani 1 1 d . . .
H42 H 0.9354 -0.0739 0.6405 0.084 Uiso 1 1 calc R . .
H43 H 0.9360 0.0456 0.6288 0.084 Uiso 1 1 calc R . .
H44 H 0.7791 -0.0578 0.6178 0.084 Uiso 1 1 calc R . .
C29 C 0.8678(8) 0.3285(5) 0.5687(3) 0.0287(16) Uani 1 1 d . . .
H45 H 0.9353 0.4063 0.5678 0.034 Uiso 1 1 calc R . .
Si4 Si 0.6733(2) 0.32597(17) 0.53873(9) 0.0354(5) Uani 1 1 d . . .
Si5 Si 0.9700(3) 0.23792(18) 0.52698(9) 0.0372(5) Uani 1 1 d . . .
C30 C 0.6141(9) 0.4307(7) 0.5888(4) 0.048(2) Uani 1 1 d . . .
H46 H 0.5154 0.4336 0.5732 0.072 Uiso 1 1 calc R . .
H47 H 0.6922 0.5047 0.5929 0.072 Uiso 1 1 calc R . .
H48 H 0.6033 0.4091 0.6265 0.072 Uiso 1 1 calc R . .
C31 C 0.5237(8) 0.1867(6) 0.5291(3) 0.042(2) Uani 1 1 d . . .
H49 H 0.5090 0.1642 0.5666 0.063 Uiso 1 1 calc R . .
H50 H 0.5562 0.1315 0.5032 0.063 Uiso 1 1 calc R . .
H51 H 0.4268 0.1905 0.5123 0.063 Uiso 1 1 calc R . .
C32 C 0.6902(11) 0.3673(7) 0.4662(4) 0.057(2) Uani 1 1 d . . .
H52 H 0.7102 0.3083 0.4385 0.086 Uiso 1 1 calc R . .
H53 H 0.7751 0.4376 0.4693 0.086 Uiso 1 1 calc R . .
H54 H 0.5940 0.3774 0.4531 0.086 Uiso 1 1 calc R . .
C33 C 1.0379(12) 0.2952(8) 0.4614(4) 0.068(3) Uani 1 1 d . . .
H55 H 1.1041 0.2555 0.4429 0.101 Uiso 1 1 calc R . .
H56 H 1.0960 0.3753 0.4728 0.101 Uiso 1 1 calc R . .
H57 H 0.9489 0.2848 0.4343 0.101 Uiso 1 1 calc R . .
C34 C 1.1410(9) 0.2431(8) 0.5749(4) 0.062(3) Uani 1 1 d . . .
H58 H 1.1067 0.2186 0.6105 0.093 Uiso 1 1 calc R . .
H59 H 1.2126 0.3200 0.5841 0.093 Uiso 1 1 calc R . .
H60 H 1.1929 0.1934 0.5549 0.093 Uiso 1 1 calc R . .
C35 C 0.8487(9) 0.0907(6) 0.5015(3) 0.0399(19) Uani 1 1 d . . .
H61 H 0.7643 0.0875 0.4740 0.060 Uiso 1 1 calc R . .
H62 H 0.8065 0.0586 0.5344 0.060 Uiso 1 1 calc R . .
H63 H 0.9110 0.0479 0.4827 0.060 Uiso 1 1 calc R . .
C36 C 1.0681(7) 0.5319(5) 0.7693(3) 0.0237(15) Uani 1 1 d . . .
H64 H 1.0612 0.5201 0.8100 0.028 Uiso 1 1 calc R . .
Si6 Si 0.9841(2) 0.64892(15) 0.76483(8) 0.0270(5) Uani 1 1 d . . .
Si7 Si 1.2795(2) 0.56023(16) 0.75669(9) 0.0290(5) Uani 1 1 d . . .
C37 C 1.0789(10) 0.7685(6) 0.8250(3) 0.046(2) Uani 1 1 d . . .
H65 H 1.1852 0.8050 0.8176 0.069 Uiso 1 1 calc R . .
H66 H 1.0788 0.7410 0.8612 0.069 Uiso 1 1 calc R . .
H67 H 1.0228 0.8225 0.8280 0.069 Uiso 1 1 calc R . .
C38 C 1.0046(9) 0.7030(6) 0.6966(3) 0.0392(19) Uani 1 1 d . . .
H68 H 0.9296 0.6495 0.6661 0.059 Uiso 1 1 calc R . .
H69 H 1.1089 0.7128 0.6855 0.059 Uiso 1 1 calc R . .
H70 H 0.9862 0.7752 0.7022 0.059 Uiso 1 1 calc R . .
C39 C 0.7750(8) 0.5967(6) 0.7717(4) 0.045(2) Uani 1 1 d . . .
H71 H 0.7277 0.6513 0.7626 0.067 Uiso 1 1 calc R . .
H72 H 0.7585 0.5861 0.8113 0.067 Uiso 1 1 calc R . .
H73 H 0.7281 0.5250 0.7449 0.067 Uiso 1 1 calc R . .
C40 C 1.3973(8) 0.6421(6) 0.8253(3) 0.041(2) Uani 1 1 d . . .
H74 H 1.3757 0.5970 0.8553 0.062 Uiso 1 1 calc R . .
H75 H 1.3716 0.7108 0.8372 0.062 Uiso 1 1 calc R . .
H76 H 1.5067 0.6616 0.8194 0.062 Uiso 1 1 calc R . .
C41 C 1.3455(8) 0.6412(6) 0.6994(3) 0.0391(19) Uani 1 1 d . . .
H77 H 1.4501 0.6423 0.6921 0.059 Uiso 1 1 calc R . .
H78 H 1.3450 0.7181 0.7117 0.059 Uiso 1 1 calc R . .
H79 H 1.2764 0.6059 0.6639 0.059 Uiso 1 1 calc R . .
C42 C 1.3206(8) 0.4279(6) 0.7341(4) 0.0393(19) Uani 1 1 d . . .
H80 H 1.2850 0.3981 0.6932 0.059 Uiso 1 1 calc R . .
H81 H 1.2669 0.3735 0.7571 0.059 Uiso 1 1 calc R . .
H82 H 1.4316 0.4420 0.7402 0.059 Uiso 1 1 calc R . .

loop_
_atom_site_aniso_label
_atom_site_aniso_U_11
_atom_site_aniso_U_22
_atom_site_aniso_U_33
_atom_site_aniso_U_23
_atom_site_aniso_U_13
_atom_site_aniso_U_12
Si1 0.0342(12) 0.0231(10) 0.0295(11) 0.0064(8) 0.0001(9) 0.0113(9)
Cl1 0.0452(12) 0.0443(12) 0.0543(13) 0.0117(10) -0.0029(10) 0.0162(10)
B1 0.038(5) 0.030(5) 0.023(4) -0.002(4) -0.009(4) 0.014(4)
O1 0.093(5) 0.046(4) 0.045(4) 0.012(3) 0.001(3) -0.009(3)
C1 0.081(7) 0.048(6) 0.049(6) 0.021(5) -0.002(5) -0.005(5)
C2 0.086(8) 0.045(6) 0.055(6) 0.023(5) 0.008(5) 0.001(5)
O2 0.080(5) 0.048(4) 0.050(4) 0.018(3) -0.005(3) 0.002(3)
C3 0.091(8) 0.088(8) 0.077(8) 0.032(6) 0.040(6) 0.039(7)
C4 0.147(11) 0.054(7) 0.054(6) 0.026(5) -0.003(7) -0.012(7)
C5 0.109(9) 0.064(7) 0.041(5) 0.024(5) 0.007(5) 0.016(6)
C6 0.134(10) 0.066(7) 0.073(7) 0.042(6) 0.030(7) 0.057(7)
C7 0.039(4) 0.019(3) 0.020(4) 0.000(3) 0.004(3) 0.001(3)
C8 0.052(5) 0.033(4) 0.023(4) 0.008(3) 0.006(3) 0.017(4)
C9 0.043(5) 0.039(5) 0.045(5) 0.006(4) 0.008(4) 0.015(4)
C10 0.064(6) 0.032(4) 0.048(5) 0.008(4) 0.013(4) 0.024(4)
C11 0.067(6) 0.036(5) 0.031(4) 0.005(4) 0.004(4) 0.018(4)
C12 0.051(5) 0.043(5) 0.037(4) 0.016(4) 0.009(4) 0.020(4)
C13 0.033(4) 0.034(4) 0.045(5) 0.005(4) 0.005(4) 0.013(3)
C14 0.075(7) 0.045(5) 0.063(6) -0.002(5) 0.017(5) 0.033(5)
C15 0.054(5) 0.033(4) 0.034(4) -0.002(4) -0.005(4) 0.006(4)
C16 0.016(3) 0.023(3) 0.025(3) 0.007(3) 0.001(3) 0.012(3)
C17 0.023(4) 0.017(3) 0.035(4) 0.008(3) 0.007(3) 0.014(3)
C18 0.026(4) 0.013(3) 0.028(4) -0.002(3) 0.004(3) 0.008(3)
C19 0.028(4) 0.024(4) 0.028(4) 0.005(3) 0.007(3) 0.016(3)
C20 0.028(4) 0.022(3) 0.026(4) 0.003(3) 0.004(3) 0.013(3)
C21 0.017(3) 0.014(3) 0.035(4) 0.002(3) -0.002(3) 0.006(3)
C22 0.019(3) 0.024(3) 0.023(3) 0.007(3) -0.001(3) 0.010(3)
Si2 0.0312(12) 0.0267(11) 0.0389(12) 0.0078(9) 0.0032(9) 0.0110(9)
Si3 0.0408(13) 0.0288(11) 0.0499(13) 0.0116(10) 0.0127(10) 0.0217(10)
C23 0.035(4) 0.038(4) 0.049(5) 0.010(4) 0.006(4) 0.019(4)
C24 0.035(4) 0.032(4) 0.047(5) 0.014(4) 0.001(4) 0.009(3)
C25 0.052(5) 0.037(5) 0.051(5) 0.004(4) 0.004(4) 0.011(4)
C26 0.043(5) 0.038(5) 0.089(7) 0.015(5) 0.010(5) 0.026(4)
C27 0.044(5) 0.028(4) 0.065(6) 0.015(4) 0.009(4) 0.024(4)
C28 0.072(6) 0.047(5) 0.064(6) 0.014(5) 0.025(5) 0.037(5)
C29 0.036(4) 0.017(3) 0.030(4) 0.004(3) 0.006(3) 0.005(3)
Si4 0.0440(13) 0.0317(11) 0.0311(11) 0.0095(9) -0.0046(9) 0.0124(10)
Si5 0.0430(13) 0.0339(12) 0.0319(12) 0.0012(9) 0.0098(10) 0.0105(10)
C30 0.051(5) 0.040(5) 0.061(6) 0.010(4) -0.006(4) 0.026(4)
C31 0.033(4) 0.040(5) 0.045(5) 0.004(4) 0.001(4) 0.004(4)
C32 0.071(6) 0.048(5) 0.046(5) 0.018(4) -0.011(5) 0.007(5)
C33 0.090(8) 0.057(6) 0.056(6) 0.004(5) 0.030(5) 0.026(6)
C34 0.039(5) 0.067(6) 0.074(7) -0.017(5) 0.000(5) 0.025(5)
C35 0.043(5) 0.038(4) 0.043(5) 0.002(4) 0.006(4) 0.022(4)
C36 0.026(4) 0.020(3) 0.024(3) 0.002(3) 0.002(3) 0.008(3)
Si6 0.0326(11) 0.0208(10) 0.0318(11) 0.0074(8) 0.0050(9) 0.0133(9)
Si7 0.0253(11) 0.0232(10) 0.0390(12) 0.0038(9) 0.0041(9) 0.0097(8)
C37 0.075(6) 0.036(4) 0.038(5) 0.008(4) 0.007(4) 0.034(4)
C38 0.050(5) 0.031(4) 0.049(5) 0.016(4) 0.016(4) 0.025(4)
C39 0.028(4) 0.030(4) 0.084(6) 0.020(4) 0.022(4) 0.012(3)
C40 0.024(4) 0.043(5) 0.051(5) -0.004(4) -0.002(4) 0.010(4)
C41 0.033(4) 0.036(4) 0.051(5) 0.014(4) 0.014(4) 0.010(4)
C42 0.032(4) 0.032(4) 0.057(5) 0.010(4) 0.011(4) 0.013(3)

loop_
_geom_bond_atom_site_label_1
_geom_bond_atom_site_label_2
_geom_bond_distance
_geom_bond_site_symmetry_2
_geom_bond_publ_flag
Si1 C7 1.899(7) . ?
Si1 C16 1.899(7) . ?
Si1 B1 2.018(9) . ?
Si1 Cl1 2.087(3) . ?
B1 O2 1.349(9) . ?
B1 O1 1.389(10) . ?
O1 C1 1.483(10) . ?
C1 C2 1.513(14) . ?
C1 C3 1.515(14) . ?
C1 C4 1.520(12) . ?
C2 O2 1.469(10) . ?
C2 C6 1.523(14) . ?
C2 C5 1.527(12) . ?
C7 C8 1.370(10) . ?
C7 C12 1.445(10) . ?
C8 C9 1.405(10) . ?
C8 C13 1.505(10) . ?
C9 C10 1.384(11) . ?
C10 C11 1.367(11) . ?
C10 C14 1.537(11) . ?
C11 C12 1.407(11) . ?
C12 C15 1.520(11) . ?
C16 C21 1.422(9) . ?
C16 C17 1.428(9) . ?
C17 C18 1.386(9) . ?
C17 C22 1.527(8) . ?
C18 C19 1.404(9) . ?
C19 C20 1.403(9) . ?
C19 C29 1.506(9) . ?
C20 C21 1.389(9) . ?
C21 C36 1.518(9) . ?
C22 Si3 1.883(6) . ?
C22 Si2 1.887(6) . ?
Si2 C23 1.851(7) . ?
Si2 C25 1.862(8) . ?
Si2 C24 1.868(8) . ?
Si3 C27 1.860(8) . ?
Si3 C28 1.867(9) . ?
Si3 C26 1.871(9) . ?
C29 Si4 1.887(7) . ?
C29 Si5 1.889(7) . ?
Si4 C31 1.851(8) . ?
Si4 C30 1.861(8) . ?
Si4 C32 1.878(8) . ?
Si5 C35 1.844(8) . ?
Si5 C33 1.875(10) . ?
Si5 C34 1.879(9) . ?
C36 Si6 1.905(7) . ?
C36 Si7 1.909(7) . ?
Si6 C39 1.853(7) . ?
Si6 C37 1.857(8) . ?
Si6 C38 1.858(8) . ?
Si7 C42 1.845(7) . ?
Si7 C41 1.854(8) . ?
Si7 C40 1.863(7) . ?

loop_
_cod_related_entry_id
_cod_related_entry_database
_cod_related_entry_code
1 ChemSpider 21153522
